data_4322356
loop_
_publ_author_name
'Hee-Joon Kim'
'James E. Redman'
'Moshe Nakash'
'Neil Feeder'
'Simon J. Teat'
'Jeremy K. M. Sanders'

_publ_section_title
;
 Synthesis, Structure, and Modeling of a Cyclic Rhodium(III) Porphyrin
 Dimer with an Encapsulated 4,4'-Bipyridine Ligand
;
_journal_name_full 'Inorganic Chemistry'
_journal_page_first 5178
_journal_page_last 5183
_journal_paper_doi 10.1021/ic990593i
_journal_volume 38
_journal_year 1999
_chemical_formula_moiety 'C138 H156 I2 N10 Rh2, 2(C H Cl3)'
_chemical_formula_sum 'C140 H158 Cl6 I2 N10 Rh2'
_chemical_formula_weight 2653.08
_chemical_name_systematic
; 
 ? 
;
_space_group_IT_number 2
_symmetry_cell_setting triclinic
_symmetry_space_group_name_Hall '-P 1'
_symmetry_space_group_name_H-M 'P -1'
_atom_sites_solution_hydrogens geom
_atom_sites_solution_primary direct
_atom_sites_solution_secondary difmap
_audit_creation_method SHELXL-97
_cell_angle_alpha 63.730(10)
_cell_angle_beta 69.640(10)
_cell_angle_gamma 63.230(10)
_cell_formula_units_Z 1
_cell_length_a 15.043(2)
_cell_length_b 16.146(2)
_cell_length_c 16.596(2)
_cell_measurement_reflns_used 10537
_cell_measurement_temperature 150(2)
_cell_measurement_theta_max 25.00
_cell_measurement_theta_min 2.99
_cell_volume 3171.1(8)
_computing_cell_refinement 'LSCELL, (Clegg, 1997)'
_computing_data_collection 'Siemens SMART'
_computing_data_reduction 'Siemens SAINT'
_computing_publication_material 'SHELXL-97 (Sheldrick, 1997)'
_computing_structure_refinement 'SHELXL-97 (Sheldrick, 1997)'
_computing_structure_solution SIR92
_diffrn_ambient_temperature 150(2)
_diffrn_measured_fraction_theta_full 0.891
_diffrn_measured_fraction_theta_max 0.891
_diffrn_measurement_device_type 'Siemens SMART CCD diffractometer'
_diffrn_measurement_method '\w rotation with narrow frames'
_diffrn_radiation_monochromator 'silicon 111'
_diffrn_radiation_source 'Daresbury SRS station 9.8'
_diffrn_radiation_type Synchrotron
_diffrn_radiation_wavelength 0.6917
_diffrn_reflns_av_R_equivalents 0.0567
_diffrn_reflns_av_sigmaI/netI 0.1412
_diffrn_reflns_limit_h_max 17
_diffrn_reflns_limit_h_min -18
_diffrn_reflns_limit_k_max 10
_diffrn_reflns_limit_k_min -19
_diffrn_reflns_limit_l_max 20
_diffrn_reflns_limit_l_min -20
_diffrn_reflns_number 15546
_diffrn_reflns_theta_full 25.00
_diffrn_reflns_theta_max 25.00
_diffrn_reflns_theta_min 1.60
_exptl_absorpt_coefficient_mu 0.928
_exptl_absorpt_correction_T_max 0.9817
_exptl_absorpt_correction_T_min 0.9130
_exptl_crystal_colour red
_exptl_crystal_density_diffrn 1.389
_exptl_crystal_density_method 'not measured'
_exptl_crystal_description plate
_exptl_crystal_F_000 1366
_exptl_crystal_size_max 0.10
_exptl_crystal_size_mid 0.06
_exptl_crystal_size_min 0.02
_refine_diff_density_max 2.388
_refine_diff_density_min -1.515
_refine_diff_density_rms 0.184
_refine_ls_extinction_method none
_refine_ls_goodness_of_fit_ref 1.184
_refine_ls_hydrogen_treatment mixed
_refine_ls_matrix_type full
_refine_ls_number_parameters 626
_refine_ls_number_reflns 10785
_refine_ls_number_restraints 44
_refine_ls_restrained_S_all 1.188
_refine_ls_R_factor_all 0.1572
_refine_ls_R_factor_gt 0.0934
_refine_ls_shift/su_max 5.839
_refine_ls_shift/su_mean 0.083
_refine_ls_structure_factor_coef Fsqd
_refine_ls_weighting_details 'w=1/[\s^2^(Fo^2^)+(0.1000P)^2^+0.0000P] where P=(Fo^2^+2Fc^2^)/3'
_refine_ls_weighting_scheme calc
_refine_ls_wR_factor_gt 0.2086
_refine_ls_wR_factor_ref 0.2384
_reflns_number_gt 6578
_reflns_number_total 10785
_reflns_threshold_expression >2sigma(I)
_cod_data_source_file ic990593i_1.cif
_cod_data_source_block js9812
_cod_depositor_comments
;
The following automatic conversions were performed:

'_refine_ls_weighting_scheme' value 'calc
w=1/[\s^2^(Fo^2^)+(0.1000P)^2^+0.0000P] where P=(Fo^2^+2Fc^2^)/3' was
changed to 'calc'. New tag '_refine_ls_weighting_details' was
created. The value of the new tag was set to
'w=1/[\s^2^(Fo^2^)+(0.1000P)^2^+0.0000P] where P=(Fo^2^+2Fc^2^)/3'.

Automatic conversion script
Id: cif_fix_values 3143 2015-03-26 13:38:13Z robertas 
;
_cod_original_cell_volume 3171.1(7)
_cod_database_code 4322356

loop_
_symmetry_equiv_pos_as_xyz
'x, y, z'
'-x, -y, -z'

loop_
_atom_site_label
_atom_site_type_symbol
_atom_site_fract_x
_atom_site_fract_y
_atom_site_fract_z
_atom_site_U_iso_or_equiv
_atom_site_adp_type
_atom_site_occupancy
_atom_site_calc_flag
_atom_site_refinement_flags
_atom_site_disorder_assembly
_atom_site_disorder_group
Rh1 Rh -0.08800(6) 0.86399(6) -0.11514(5) 0.0208(2) Uani 1 d . . .
I1 I -0.12935(6) 0.79732(5) 0.06461(5) 0.0321(3) Uani 1 d . . .
N1 N -0.2277(7) 0.8765(7) -0.1189(6) 0.028(2) Uani 1 d . . .
N2 N -0.1505(7) 1.0056(6) -0.1170(5) 0.024(2) Uani 1 d . . .
N3 N 0.0509(6) 0.8539(6) -0.1153(5) 0.0190(18) Uani 1 d . . .
N4 N -0.0253(7) 0.7220(6) -0.1135(5) 0.023(2) Uani 1 d . . .
C1 C -0.3247(8) 1.0495(9) -0.1349(7) 0.034(3) Uani 1 d . . .
C2 C -0.2504(9) 1.0688(8) -0.1216(7) 0.035(3) Uani 1 d . . .
C3 C -0.2608(10) 1.1623(9) -0.1161(9) 0.046(3) Uani 1 d . . .
C4 C -0.1685(9) 1.1514(8) -0.1111(8) 0.035(3) Uani 1 d . . .
C5 C -0.1007(8) 1.0534(7) -0.1099(6) 0.024(2) Uani 1 d . . .
C6 C 0.0011(8) 1.0170(7) -0.1085(6) 0.024(2) Uani 1 d . . .
H6 H 0.0257 1.0589 -0.1033 0.028 Uiso 1 calc R . .
C7 C 0.0722(7) 0.9268(7) -0.1138(7) 0.022(2) Uani 1 d . . .
C8 C 0.1799(8) 0.9005(8) -0.1238(8) 0.031(3) Uani 1 d . . .
C9 C 0.2246(9) 0.8091(8) -0.1288(8) 0.032(3) Uani 1 d . . .
C10 C 0.1439(7) 0.7779(8) -0.1241(6) 0.022(2) Uani 1 d . . .
C11 C 0.1557(8) 0.6886(8) -0.1283(7) 0.027(2) Uani 1 d . . .
C12 C 0.0764(8) 0.6621(7) -0.1207(7) 0.026(2) Uani 1 d . . .
C13 C 0.0838(9) 0.5681(8) -0.1202(8) 0.034(3) Uani 1 d . . .
C14 C -0.0108(9) 0.5744(9) -0.1122(8) 0.035(3) Uani 1 d . . .
C15 C -0.0775(8) 0.6704(8) -0.1088(7) 0.031(3) Uani 1 d . . .
C16 C -0.1803(8) 0.7055(9) -0.1056(7) 0.034(3) Uani 1 d . . .
H16 H -0.2078 0.6588 -0.0967 0.041 Uiso 1 calc R . .
C17 C -0.2488(8) 0.8007(9) -0.1136(7) 0.031(3) Uani 1 d . . .
C18 C -0.3516(9) 0.8337(11) -0.1242(9) 0.043(3) Uani 1 d . . .
C19 C -0.3938(9) 0.9338(10) -0.1394(9) 0.045(3) Uani 1 d . . .
C20 C -0.3147(8) 0.9588(9) -0.1324(7) 0.032(3) Uani 1 d . . .
C21 C -0.3551(12) 1.2494(11) -0.1096(13) 0.085(6) Uani 1 d . . .
H21A H -0.3476 1.2830 -0.0768 0.102 Uiso 1 calc R . .
H21B H -0.4129 1.2272 -0.0764 0.102 Uiso 1 calc R . .
H21C H -0.3666 1.2951 -0.1712 0.102 Uiso 1 calc R . .
C22 C 0.3367(9) 0.7531(10) -0.1391(11) 0.052(4) Uani 1 d . . .
H22A H 0.3714 0.7943 -0.1438 0.063 Uiso 1 calc R . .
H22B H 0.3608 0.7358 -0.1946 0.063 Uiso 1 calc R . .
H22C H 0.3509 0.6927 -0.0858 0.063 Uiso 1 calc R . .
C23 C 0.1747(9) 0.4781(8) -0.1250(9) 0.048(4) Uani 1 d . . .
H23A H 0.2101 0.4548 -0.0752 0.058 Uiso 1 calc R . .
H23B H 0.2202 0.4939 -0.1839 0.058 Uiso 1 calc R . .
H23C H 0.1533 0.4262 -0.1192 0.058 Uiso 1 calc R . .
C24 C -0.4978(10) 0.9963(12) -0.1583(11) 0.069(5) Uani 1 d . . .
H24A H -0.5222 0.9619 -0.1771 0.083 Uiso 1 calc R . .
H24B H -0.4968 1.0589 -0.2073 0.083 Uiso 1 calc R . .
H24C H -0.5429 1.0093 -0.1028 0.083 Uiso 1 calc R . .
C25 C -0.1350(10) 1.2263(8) -0.1123(8) 0.047(4) Uani 1 d D . .
H25A H -0.0866 1.1931 -0.0701 0.057 Uiso 1 calc R . .
H25B H -0.1946 1.2759 -0.0891 0.057 Uiso 1 calc R . .
C26 C -0.0843(15) 1.2799(11) -0.2078(10) 0.088(6) Uani 1 d D . .
H26A H -0.0244 1.2306 -0.2311 0.106 Uiso 1 calc R . .
H26B H -0.0604 1.3248 -0.2023 0.106 Uiso 1 calc R . .
C27 C -0.1565(15) 1.3404(12) -0.2778(11) 0.124(5) Uiso 1 d D . .
H27A H -0.1440 1.4028 -0.3172 0.148 Uiso 1 calc R . .
H27B H -0.2274 1.3575 -0.2445 0.148 Uiso 1 calc R . .
C28 C -0.143(3) 1.284(2) -0.339(2) 0.278(12) Uiso 1 d D . .
H28A H -0.0753 1.2760 -0.3796 0.334 Uiso 1 calc R . .
H28B H -0.1446 1.2172 -0.2998 0.334 Uiso 1 calc R . .
C29 C -0.226(2) 1.338(3) -0.399(3) 0.355(13) Uiso 1 d D . .
H29A H -0.2354 1.4091 -0.4260 0.426 Uiso 1 calc R . .
H29B H -0.2905 1.3314 -0.3589 0.426 Uiso 1 calc R . .
C30 C -0.199(3) 1.297(3) -0.476(2) 0.316(15) Uiso 1 d D . .
H30A H -0.2510 1.3374 -0.5146 0.379 Uiso 1 calc R . .
H30B H -0.1968 1.2287 -0.4494 0.379 Uiso 1 calc R . .
H30C H -0.1330 1.2994 -0.5135 0.379 Uiso 1 calc R . .
C31 C 0.2295(9) 0.9628(9) -0.1269(9) 0.045(3) Uani 1 d D . .
H31A H 0.2849 0.9205 -0.0914 0.054 Uiso 1 calc R . .
H31B H 0.1795 1.0110 -0.0966 0.054 Uiso 1 calc R . .
C32 C 0.2722(12) 1.0179(12) -0.2210(10) 0.100(7) Uani 1 d D . .
H32A H 0.3290 0.9691 -0.2474 0.120 Uiso 1 calc R . .
H32B H 0.3012 1.0590 -0.2155 0.120 Uiso 1 calc R . .
C33 C 0.2000(13) 1.0846(16) -0.2888(10) 0.124(5) Uiso 1 d D . .
H33A H 0.1490 1.1401 -0.2683 0.148 Uiso 1 calc R . .
H33B H 0.1637 1.0465 -0.2890 0.148 Uiso 1 calc R . .
C34 C 0.255(2) 1.127(3) -0.3883(13) 0.278(12) Uiso 1 d D . .
H34A H 0.3232 1.0777 -0.3993 0.334 Uiso 1 calc R . .
H34B H 0.2633 1.1872 -0.3954 0.334 Uiso 1 calc R . .
C35 C 0.194(3) 1.152(2) -0.4603(15) 0.355(13) Uiso 1 d D . .
H35A H 0.2411 1.1499 -0.5191 0.426 Uiso 1 calc R . .
H35B H 0.1639 1.1006 -0.4395 0.426 Uiso 1 calc R . .
C36 C 0.109(3) 1.254(3) -0.476(3) 0.316(15) Uiso 1 d D . .
H36A H 0.0833 1.2727 -0.5310 0.379 Uiso 1 calc R . .
H36B H 0.1352 1.3033 -0.4843 0.379 Uiso 1 calc R . .
H36C H 0.0531 1.2515 -0.4231 0.379 Uiso 1 calc R . .
C37 C -0.0455(10) 0.5009(10) -0.1138(9) 0.056(4) Uani 1 d D . .
H37A H -0.1089 0.5001 -0.0685 0.067 Uiso 1 calc R . .
H37B H 0.0064 0.4343 -0.0953 0.067 Uiso 1 calc R . .
C38 C -0.0639(11) 0.5242(13) -0.2077(12) 0.085(6) Uani 1 d D . .
H38A H -0.1166 0.5904 -0.2256 0.102 Uiso 1 calc R . .
H38B H -0.0902 0.4757 -0.2031 0.102 Uiso 1 calc R . .
C39 C 0.0326(14) 0.5219(13) -0.2837(11) 0.124(5) Uiso 1 d D . .
H39A H 0.0137 0.5765 -0.3409 0.148 Uiso 1 calc R . .
H39B H 0.0811 0.5330 -0.2654 0.148 Uiso 1 calc R . .
C40 C 0.0846(17) 0.424(2) -0.302(3) 0.278(12) Uiso 1 d D . .
H40A H 0.0437 0.4215 -0.3362 0.334 Uiso 1 calc R . .
H40B H 0.0864 0.3689 -0.2431 0.334 Uiso 1 calc R . .
C41 C 0.195(2) 0.409(2) -0.358(3) 0.355(13) Uiso 1 d D . .
H41A H 0.2286 0.4357 -0.3386 0.426 Uiso 1 calc R . .
H41B H 0.1927 0.4458 -0.4239 0.426 Uiso 1 calc R . .
C42 C 0.257(2) 0.296(2) -0.343(3) 0.316(15) Uiso 1 d D . .
H42A H 0.3244 0.2886 -0.3814 0.379 Uiso 1 calc R . .
H42B H 0.2214 0.2693 -0.3588 0.379 Uiso 1 calc R . .
H42C H 0.2636 0.2611 -0.2784 0.379 Uiso 1 calc R . .
C43 C -0.3993(11) 0.7695(11) -0.1202(10) 0.063(4) Uani 1 d D . .
H43A H -0.4738 0.8029 -0.1098 0.075 Uiso 1 calc R . .
H43B H -0.3826 0.7078 -0.0673 0.075 Uiso 1 calc R . .
C44 C -0.3651(14) 0.7424(11) -0.2094(13) 0.088(6) Uani 1 d D . .
H44A H -0.4077 0.7948 -0.2549 0.106 Uiso 1 calc R . .
H44B H -0.2938 0.7377 -0.2365 0.106 Uiso 1 calc R . .
C45 C -0.3756(16) 0.6423(12) -0.1854(11) 0.116(8) Uiso 1 d D . .
H45A H -0.3455 0.5942 -0.1306 0.139 Uiso 1 calc R . .
H45B H -0.4484 0.6516 -0.1699 0.139 Uiso 1 calc R . .
C46 C -0.3242(19) 0.5993(14) -0.2632(14) 0.199(14) Uiso 1 d D . .
H46A H -0.3270 0.5324 -0.2407 0.238 Uiso 1 calc R . .
H46B H -0.2519 0.5926 -0.2807 0.238 Uiso 1 calc R . .
C47 C -0.374(2) 0.6633(18) -0.3489(15) 0.212(15) Uiso 1 d D . .
H47A H -0.3603 0.7258 -0.3784 0.255 Uiso 1 calc R . .
H47B H -0.4482 0.6797 -0.3303 0.255 Uiso 1 calc R . .
C48 C -0.332(3) 0.608(2) -0.4191(18) 0.250(18) Uiso 1 d D . .
H48A H -0.3585 0.6537 -0.4756 0.299 Uiso 1 calc R . .
H48B H -0.3542 0.5516 -0.3932 0.299 Uiso 1 calc R . .
H48C H -0.2581 0.5857 -0.4325 0.299 Uiso 1 calc R . .
C49 C -0.4196(9) 1.1364(9) -0.1621(8) 0.038(3) Uani 1 d . . .
C50 C -0.5100(10) 1.1594(11) -0.1011(9) 0.056(4) Uani 1 d . . .
H50 H -0.5138 1.1195 -0.0383 0.068 Uiso 1 calc R . .
C51 C -0.5932(10) 1.2382(12) -0.1300(9) 0.059(4) Uani 1 d . . .
H51 H -0.6530 1.2542 -0.0864 0.071 Uiso 1 calc R . .
C52 C -0.5922(9) 1.2955(11) -0.2216(10) 0.055(4) Uani 1 d . . .
H52 H -0.6514 1.3486 -0.2416 0.067 Uiso 1 calc R . .
C53 C -0.5014(9) 1.2731(10) -0.2844(8) 0.043(3) Uani 1 d . . .
C54 C -0.4165(9) 1.1936(9) -0.2531(9) 0.041(3) Uani 1 d . . .
H54 H -0.3552 1.1787 -0.2956 0.049 Uiso 1 calc R . .
C55 C -0.4954(9) 1.3263(10) -0.3786(10) 0.047(4) Uani 1 d . . .
C56 C -0.4821(9) 1.3641(11) -0.4611(11) 0.051(4) Uani 1 d . . .
C57 C -0.4609(10) 1.3984(10) -0.5560(10) 0.052(4) Uani 1 d . . .
C58 C -0.4358(10) 1.4181(10) -0.6376(10) 0.053(4) Uani 1 d . . .
C59 C 0.3992(9) 0.5662(9) -0.2666(9) 0.042(3) Uani 1 d . . .
C60 C 0.4557(11) 0.4960(9) -0.1999(9) 0.054(4) Uani 1 d . . .
H60 H 0.5223 0.4538 -0.2163 0.065 Uiso 1 calc R . .
C61 C 0.4154(10) 0.4876(10) -0.1102(10) 0.055(4) Uani 1 d . . .
H61 H 0.4539 0.4383 -0.0644 0.066 Uiso 1 calc R . .
C62 C 0.3185(10) 0.5501(9) -0.0850(9) 0.049(4) Uani 1 d . . .
H62 H 0.2920 0.5440 -0.0225 0.058 Uiso 1 calc R . .
C63 C 0.2605(8) 0.6217(8) -0.1513(7) 0.030(3) Uani 1 d . . .
C64 C 0.3003(9) 0.6286(8) -0.2400(8) 0.033(3) Uani 1 d . . .
H64 H 0.2609 0.6764 -0.2856 0.040 Uiso 1 calc R . .
C65 C -0.0274(13) 0.9916(10) -0.3054(8) 0.062(5) Uani 1 d . . .
H65 H -0.0232 1.0255 -0.2731 0.074 Uiso 1 calc R . .
C66 C -0.0024(13) 1.0250(10) -0.3991(8) 0.057(4) Uani 1 d . . .
H66 H 0.0212 1.0789 -0.4298 0.068 Uiso 1 calc R . .
C67 C -0.0112(8) 0.9808(8) -0.4486(7) 0.029(3) Uani 1 d . . .
C68 C -0.0449(12) 0.9046(12) -0.3989(8) 0.060(4) Uani 1 d . . .
H68 H -0.0536 0.8718 -0.4296 0.072 Uiso 1 calc R . .
C69 C -0.0669(12) 0.8731(11) -0.3045(8) 0.052(4) Uani 1 d . . .
H69 H -0.0903 0.8190 -0.2718 0.063 Uiso 1 calc R . .
N5 N -0.0564(6) 0.9164(7) -0.2588(6) 0.025(2) Uani 1 d . . .
C70 C -0.3677(14) 1.1268(14) -0.4874(11) 0.26(2) Uiso 0.50 d PD A 1
H70 H -0.3950 1.1957 -0.4870 0.307 Uiso 0.50 calc PR A 1
Cl1 Cl -0.2883(18) 1.0466(18) -0.4091(15) 0.267(5) Uiso 0.50 d PD A 1
Cl2 Cl -0.3069(19) 1.122(2) -0.5975(13) 0.267(5) Uiso 0.50 d PD A 1
Cl3 Cl -0.4673(16) 1.078(2) -0.4516(17) 0.267(5) Uiso 0.50 d PD A 1
C70' C -0.3677(14) 1.1268(14) -0.4874(11) 0.26(2) Uiso 0.50 d PD B 2
H70' H -0.4012 1.1884 -0.4714 0.307 Uiso 0.50 calc PR B 2
Cl1' Cl -0.360(2) 1.0234(17) -0.3884(13) 0.267(5) Uiso 0.50 d PD B 2
Cl2' Cl -0.2488(16) 1.1183(19) -0.5478(17) 0.267(5) Uiso 0.50 d PD B 2
Cl3' Cl -0.4375(19) 1.1273(19) -0.5535(17) 0.267(5) Uiso 0.50 d PD B 2

loop_
_atom_site_aniso_label
_atom_site_aniso_U_11
_atom_site_aniso_U_22
_atom_site_aniso_U_33
_atom_site_aniso_U_23
_atom_site_aniso_U_13
_atom_site_aniso_U_12
Rh1 0.0204(5) 0.0182(5) 0.0194(4) -0.0092(4) -0.0003(3) -0.0030(4)
I1 0.0459(5) 0.0268(4) 0.0214(4) -0.0107(3) 0.0023(3) -0.0149(4)
N1 0.029(5) 0.037(6) 0.021(5) -0.017(4) 0.004(4) -0.014(5)
N2 0.036(6) 0.013(4) 0.018(4) -0.003(4) -0.012(4) -0.002(4)
N3 0.021(5) 0.019(4) 0.024(4) -0.016(4) -0.005(4) -0.004(4)
N4 0.041(6) 0.019(5) 0.014(4) -0.002(4) -0.001(4) -0.023(4)
C1 0.024(6) 0.041(7) 0.031(6) -0.019(6) -0.003(5) -0.002(6)
C2 0.038(7) 0.029(6) 0.026(6) -0.014(5) -0.007(5) 0.002(6)
C3 0.039(8) 0.032(7) 0.064(9) -0.031(7) -0.022(7) 0.014(6)
C4 0.041(8) 0.023(6) 0.035(7) -0.016(5) -0.020(6) 0.010(6)
C5 0.031(6) 0.021(6) 0.009(5) -0.006(4) -0.005(4) 0.000(5)
C6 0.033(6) 0.012(5) 0.022(5) -0.004(4) -0.005(5) -0.006(5)
C7 0.021(6) 0.021(5) 0.021(5) -0.009(5) -0.005(4) -0.003(5)
C8 0.024(6) 0.029(6) 0.043(7) -0.020(6) -0.005(5) -0.006(5)
C9 0.031(7) 0.029(6) 0.036(6) -0.017(6) -0.011(5) -0.001(5)
C10 0.018(5) 0.029(6) 0.019(5) -0.011(5) -0.006(4) -0.005(5)
C11 0.026(6) 0.024(6) 0.028(6) -0.015(5) -0.003(5) -0.001(5)
C12 0.026(6) 0.019(5) 0.025(6) -0.011(5) 0.002(4) -0.005(5)
C13 0.034(7) 0.026(6) 0.033(6) -0.013(5) 0.010(5) -0.013(6)
C14 0.045(8) 0.029(6) 0.034(6) -0.016(5) 0.007(5) -0.019(6)
C15 0.033(7) 0.033(6) 0.026(6) -0.020(5) 0.005(5) -0.010(6)
C16 0.031(7) 0.044(7) 0.032(6) -0.017(6) 0.007(5) -0.024(6)
C17 0.027(6) 0.038(7) 0.024(6) -0.016(5) -0.001(5) -0.006(6)
C18 0.026(7) 0.070(10) 0.044(8) -0.029(7) 0.007(5) -0.025(7)
C19 0.030(7) 0.052(9) 0.042(7) -0.011(7) -0.003(6) -0.014(7)
C20 0.028(7) 0.034(7) 0.022(6) -0.009(5) -0.003(5) -0.004(6)
C21 0.061(11) 0.064(10) 0.159(17) -0.090(12) -0.057(11) 0.032(8)
C22 0.022(7) 0.052(8) 0.103(12) -0.058(9) -0.012(7) 0.003(6)
C23 0.044(8) 0.028(7) 0.074(9) -0.033(7) 0.014(7) -0.016(6)
C24 0.031(8) 0.078(12) 0.094(12) -0.018(10) -0.021(8) -0.020(8)
C25 0.058(9) 0.022(6) 0.073(10) -0.033(7) -0.037(7) 0.012(6)
C26 0.18(2) 0.046(10) 0.066(11) 0.011(9) -0.067(13) -0.058(12)
C31 0.032(7) 0.038(7) 0.077(10) -0.033(7) -0.008(7) -0.010(6)
C32 0.092(14) 0.103(15) 0.142(18) -0.077(14) 0.036(13) -0.073(13)
C37 0.049(9) 0.050(9) 0.074(10) -0.043(8) 0.021(7) -0.027(7)
C38 0.090(13) 0.111(15) 0.112(14) -0.089(13) 0.015(11) -0.056(12)
C43 0.039(9) 0.086(12) 0.074(10) -0.035(10) 0.001(7) -0.033(9)
C44 0.084(13) 0.105(15) 0.114(15) -0.057(13) -0.010(11) -0.052(12)
C49 0.028(7) 0.036(7) 0.042(7) -0.024(6) -0.013(5) 0.011(6)
C50 0.042(8) 0.062(10) 0.037(7) -0.020(7) -0.007(6) 0.008(8)
C51 0.031(8) 0.084(12) 0.042(8) -0.030(8) -0.006(6) 0.005(8)
C52 0.021(7) 0.062(10) 0.061(9) -0.033(8) -0.010(6) 0.017(7)
C53 0.032(7) 0.048(8) 0.040(7) -0.023(7) -0.008(6) 0.003(6)
C54 0.026(7) 0.037(7) 0.053(8) -0.025(7) -0.003(6) 0.000(6)
C55 0.025(7) 0.042(8) 0.052(9) -0.026(7) -0.004(6) 0.013(6)
C56 0.020(7) 0.057(9) 0.065(10) -0.034(8) -0.012(7) 0.011(6)
C57 0.032(8) 0.039(8) 0.058(10) -0.015(7) -0.005(7) 0.005(6)
C58 0.040(8) 0.031(7) 0.054(9) -0.018(7) 0.006(7) 0.006(6)
C59 0.029(7) 0.036(7) 0.049(8) -0.023(7) 0.003(6) -0.001(6)
C60 0.050(9) 0.027(7) 0.048(8) -0.008(7) 0.004(7) 0.003(7)
C61 0.043(8) 0.029(7) 0.057(9) 0.000(7) -0.013(7) 0.005(7)
C62 0.047(9) 0.029(7) 0.044(8) -0.006(6) -0.006(6) -0.002(7)
C63 0.024(6) 0.019(6) 0.035(6) -0.009(5) -0.002(5) -0.001(5)
C64 0.033(7) 0.019(6) 0.038(7) -0.008(5) -0.005(5) -0.004(5)
C65 0.140(15) 0.047(8) 0.026(7) -0.014(6) -0.003(8) -0.064(10)
C66 0.123(14) 0.043(8) 0.021(6) -0.004(6) -0.007(7) -0.053(9)
C67 0.035(7) 0.034(7) 0.016(5) -0.009(5) 0.000(5) -0.013(6)
C68 0.107(13) 0.080(11) 0.023(7) -0.019(7) 0.007(7) -0.071(11)
C69 0.099(12) 0.069(10) 0.025(6) -0.012(7) 0.000(7) -0.072(10)
N5 0.019(5) 0.030(5) 0.027(5) -0.010(4) -0.011(4) -0.004(4)

loop_
_atom_type_symbol
_atom_type_description
_atom_type_scat_dispersion_real
_atom_type_scat_dispersion_imag
_atom_type_scat_source
C C 0.0033 0.0016 'International Tables Vol C Tables 4.2.6.8 and 6.1.1.4'
H H 0.0000 0.0000 'International Tables Vol C Tables 4.2.6.8 and 6.1.1.4'
N N 0.0061 0.0033 'International Tables Vol C Tables 4.2.6.8 and 6.1.1.4'
Rh Rh -1.1178 0.9187 'International Tables Vol C Tables 4.2.6.8 and 6.1.1.4'
I I -0.4742 1.8119 'International Tables Vol C Tables 4.2.6.8 and 6.1.1.4'
Cl Cl 0.1484 0.1585 'International Tables Vol C Tables 4.2.6.8 and 6.1.1.4'

loop_
_geom_angle_atom_site_label_1
_geom_angle_atom_site_label_2
_geom_angle_atom_site_label_3
_geom_angle
_geom_angle_site_symmetry_1
_geom_angle_site_symmetry_3
_geom_angle_publ_flag
N3 Rh1 N2 91.9(3) . . ?
N3 Rh1 N4 88.1(3) . . ?
N2 Rh1 N4 179.9(2) . . ?
N3 Rh1 N1 178.3(3) . . ?
N2 Rh1 N1 87.7(4) . . ?
N4 Rh1 N1 92.3(4) . . ?
N3 Rh1 N5 89.2(3) . . ?
N2 Rh1 N5 89.4(3) . . ?
N4 Rh1 N5 90.5(3) . . ?
N1 Rh1 N5 89.2(3) . . ?
N3 Rh1 I1 91.5(2) . . ?
N2 Rh1 I1 90.9(2) . . ?
N4 Rh1 I1 89.1(2) . . ?
N1 Rh1 I1 90.1(2) . . ?
N5 Rh1 I1 179.2(2) . . ?
C17 N1 C20 106.9(9) . . ?
C17 N1 Rh1 123.5(7) . . ?
C20 N1 Rh1 129.6(8) . . ?
C5 N2 C2 107.9(9) . . ?
C5 N2 Rh1 124.6(7) . . ?
C2 N2 Rh1 127.4(8) . . ?
C7 N3 C10 106.1(8) . . ?
C7 N3 Rh1 124.9(7) . . ?
C10 N3 Rh1 128.8(6) . . ?
C15 N4 C12 107.2(8) . . ?
C15 N4 Rh1 124.6(7) . . ?
C12 N4 Rh1 128.2(7) . . ?
C20 C1 C2 124.9(11) . . ?
C20 C1 C49 117.7(11) . . ?
C2 C1 C49 117.2(11) . . ?
N2 C2 C1 125.8(10) . . ?
N2 C2 C3 107.4(10) . . ?
C1 C2 C3 126.7(11) . . ?
C4 C3 C2 106.6(10) . . ?
C4 C3 C21 125.2(12) . . ?
C2 C3 C21 128.0(12) . . ?
C3 C4 C5 108.1(11) . . ?
C3 C4 C25 128.4(10) . . ?
C5 C4 C25 123.3(11) . . ?
N2 C5 C6 125.2(9) . . ?
N2 C5 C4 109.9(9) . . ?
C6 C5 C4 124.7(10) . . ?
C5 C6 C7 128.1(10) . . ?
C5 C6 H6 116.0 . . ?
C7 C6 H6 115.9 . . ?
N3 C7 C6 124.8(9) . . ?
N3 C7 C8 111.4(9) . . ?
C6 C7 C8 123.7(10) . . ?
C9 C8 C7 106.8(10) . . ?
C9 C8 C31 127.5(10) . . ?
C7 C8 C31 125.7(10) . . ?
C8 C9 C10 107.4(10) . . ?
C8 C9 C22 124.5(11) . . ?
C10 C9 C22 128.1(10) . . ?
N3 C10 C11 124.5(9) . . ?
N3 C10 C9 108.3(9) . . ?
C11 C10 C9 127.2(10) . . ?
C12 C11 C10 124.6(10) . . ?
C12 C11 C63 117.4(9) . . ?
C10 C11 C63 117.7(10) . . ?
C11 C12 N4 125.3(9) . . ?
C11 C12 C13 127.0(10) . . ?
N4 C12 C13 107.7(9) . . ?
C14 C13 C12 107.0(10) . . ?
C14 C13 C23 123.2(11) . . ?
C12 C13 C23 129.8(11) . . ?
C13 C14 C15 107.3(10) . . ?
C13 C14 C37 128.9(11) . . ?
C15 C14 C37 123.6(11) . . ?
N4 C15 C16 125.3(10) . . ?
N4 C15 C14 110.7(10) . . ?
C16 C15 C14 123.9(11) . . ?
C15 C16 C17 128.1(11) . . ?
C15 C16 H16 116.0 . . ?
C17 C16 H16 116.0 . . ?
N1 C17 C16 125.8(10) . . ?
N1 C17 C18 110.6(10) . . ?
C16 C17 C18 123.5(11) . . ?
C19 C18 C17 107.6(11) . . ?
C19 C18 C43 128.0(12) . . ?
C17 C18 C43 124.4(13) . . ?
C18 C19 C20 105.0(11) . . ?
C18 C19 C24 124.0(13) . . ?
C20 C19 C24 130.9(13) . . ?
N1 C20 C1 123.7(11) . . ?
N1 C20 C19 109.9(11) . . ?
C1 C20 C19 126.4(11) . . ?
C3 C21 H21A 109.5 . . ?
C3 C21 H21B 109.4 . . ?
H21A C21 H21B 109.5 . . ?
C3 C21 H21C 109.5 . . ?
H21A C21 H21C 109.5 . . ?
H21B C21 H21C 109.5 . . ?
C9 C22 H22A 109.5 . . ?
C9 C22 H22B 109.5 . . ?
H22A C22 H22B 109.5 . . ?
C9 C22 H22C 109.4 . . ?
H22A C22 H22C 109.5 . . ?
H22B C22 H22C 109.5 . . ?
C13 C23 H23A 109.5 . . ?
C13 C23 H23B 109.4 . . ?
H23A C23 H23B 109.5 . . ?
C13 C23 H23C 109.5 . . ?
H23A C23 H23C 109.5 . . ?
H23B C23 H23C 109.5 . . ?
C19 C24 H24A 109.5 . . ?
C19 C24 H24B 109.5 . . ?
H24A C24 H24B 109.5 . . ?
C19 C24 H24C 109.4 . . ?
H24A C24 H24C 109.5 . . ?
H24B C24 H24C 109.5 . . ?
C4 C25 C26 114.0(10) . . ?
C4 C25 H25A 108.8 . . ?
C26 C25 H25A 108.7 . . ?
C4 C25 H25B 108.8 . . ?
C26 C25 H25B 108.8 . . ?
H25A C25 H25B 107.6 . . ?
C25 C26 C27 112.9(13) . . ?
C25 C26 H26A 109.0 . . ?
C27 C26 H26A 109.0 . . ?
C25 C26 H26B 109.0 . . ?
C27 C26 H26B 109.0 . . ?
H26A C26 H26B 107.8 . . ?
C26 C27 C28 112.8(10) . . ?
C26 C27 H27A 109.0 . . ?
C28 C27 H27A 109.2 . . ?
C26 C27 H27B 109.1 . . ?
C28 C27 H27B 108.9 . . ?
H27A C27 H27B 107.8 . . ?
C29 C28 C27 112.4(10) . . ?
C29 C28 H28A 109.0 . . ?
C27 C28 H28A 109.0 . . ?
C29 C28 H28B 109.2 . . ?
C27 C28 H28B 109.3 . . ?
H28A C28 H28B 107.8 . . ?
C28 C29 C30 112.9(11) . . ?
C28 C29 H29A 109.1 . . ?
C30 C29 H29A 109.0 . . ?
C28 C29 H29B 108.9 . . ?
C30 C29 H29B 109.0 . . ?
H29A C29 H29B 107.8 . . ?
C29 C30 H30A 109.4 . . ?
C29 C30 H30B 109.5 . . ?
H30A C30 H30B 109.5 . . ?
C29 C30 H30C 109.5 . . ?
H30A C30 H30C 109.5 . . ?
H30B C30 H30C 109.5 . . ?
C8 C31 C32 114.5(10) . . ?
C8 C31 H31A 108.7 . . ?
C32 C31 H31A 108.6 . . ?
C8 C31 H31B 108.6 . . ?
C32 C31 H31B 108.7 . . ?
H31A C31 H31B 107.6 . . ?
C31 C32 C33 117.3(11) . . ?
C31 C32 H32A 108.0 . . ?
C33 C32 H32A 108.1 . . ?
C31 C32 H32B 107.9 . . ?
C33 C32 H32B 108.0 . . ?
H32A C32 H32B 107.2 . . ?
C32 C33 C34 113.1(10) . . ?
C32 C33 H33A 109.1 . . ?
C34 C33 H33A 109.0 . . ?
C32 C33 H33B 109.0 . . ?
C34 C33 H33B 108.7 . . ?
H33A C33 H33B 107.8 . . ?
C33 C34 C35 111.3(10) . . ?
C33 C34 H34A 109.3 . . ?
C35 C34 H34A 109.8 . . ?
C33 C34 H34B 109.1 . . ?
C35 C34 H34B 109.3 . . ?
H34A C34 H34B 108.0 . . ?
C36 C35 C34 112.9(11) . . ?
C36 C35 H35A 108.3 . . ?
C34 C35 H35A 108.5 . . ?
C36 C35 H35B 110.0 . . ?
C34 C35 H35B 109.1 . . ?
H35A C35 H35B 107.8 . . ?
C35 C36 H36A 109.4 . . ?
C35 C36 H36B 110.4 . . ?
H36A C36 H36B 109.5 . . ?
C35 C36 H36C 108.6 . . ?
H36A C36 H36C 109.5 . . ?
H36B C36 H36C 109.5 . . ?
C14 C37 C38 113.0(11) . . ?
C14 C37 H37A 109.0 . . ?
C38 C37 H37A 109.0 . . ?
C14 C37 H37B 109.0 . . ?
C38 C37 H37B 108.9 . . ?
H37A C37 H37B 107.8 . . ?
C37 C38 C39 113.6(12) . . ?
C37 C38 H38A 108.8 . . ?
C39 C38 H38A 108.7 . . ?
C37 C38 H38B 108.9 . . ?
C39 C38 H38B 108.9 . . ?
H38A C38 H38B 107.7 . . ?
C40 C39 C38 112.8(10) . . ?
C40 C39 H39A 108.8 . . ?
C38 C39 H39A 109.2 . . ?
C40 C39 H39B 109.2 . . ?
C38 C39 H39B 109.0 . . ?
H39A C39 H39B 107.8 . . ?
C39 C40 C41 113.3(11) . . ?
C39 C40 H40A 109.1 . . ?
C41 C40 H40A 109.1 . . ?
C39 C40 H40B 108.6 . . ?
C41 C40 H40B 108.8 . . ?
H40A C40 H40B 107.7 . . ?
C40 C41 C42 110.4(10) . . ?
C40 C41 H41A 109.8 . . ?
C42 C41 H41A 109.5 . . ?
C40 C41 H41B 109.3 . . ?
C42 C41 H41B 109.6 . . ?
H41A C41 H41B 108.1 . . ?
C41 C42 H42A 109.4 . . ?
C41 C42 H42B 109.5 . . ?
H42A C42 H42B 109.5 . . ?
C41 C42 H42C 109.5 . . ?
H42A C42 H42C 109.5 . . ?
H42B C42 H42C 109.5 . . ?
C18 C43 C44 113.7(11) . . ?
C18 C43 H43A 108.9 . . ?
C44 C43 H43A 108.8 . . ?
C18 C43 H43B 108.8 . . ?
C44 C43 H43B 108.8 . . ?
H43A C43 H43B 107.7 . . ?
C45 C44 C43 109.7(11) . . ?
C45 C44 H44A 109.8 . . ?
C43 C44 H44A 109.7 . . ?
C45 C44 H44B 109.7 . . ?
C43 C44 H44B 109.7 . . ?
H44A C44 H44B 108.2 . . ?
C46 C45 C44 113.5(10) . . ?
C46 C45 H45A 108.9 . . ?
C44 C45 H45A 108.9 . . ?
C46 C45 H45B 108.8 . . ?
C44 C45 H45B 108.9 . . ?
H45A C45 H45B 107.7 . . ?
C45 C46 C47 113.1(10) . . ?
C45 C46 H46A 109.0 . . ?
C47 C46 H46A 109.1 . . ?
C45 C46 H46B 108.9 . . ?
C47 C46 H46B 108.8 . . ?
H46A C46 H46B 107.8 . . ?
C46 C47 C48 111.4(10) . . ?
C46 C47 H47A 109.5 . . ?
C48 C47 H47A 109.3 . . ?
C46 C47 H47B 109.2 . . ?
C48 C47 H47B 109.3 . . ?
H47A C47 H47B 108.0 . . ?
C47 C48 H48A 109.5 . . ?
C47 C48 H48B 109.5 . . ?
H48A C48 H48B 109.5 . . ?
C47 C48 H48C 109.4 . . ?
H48A C48 H48C 109.5 . . ?
H48B C48 H48C 109.5 . . ?
C54 C49 C50 118.4(11) . . ?
C54 C49 C1 117.7(10) . . ?
C50 C49 C1 123.9(11) . . ?
C51 C50 C49 121.1(12) . . ?
C51 C50 H50 119.5 . . ?
C49 C50 H50 119.4 . . ?
C50 C51 C52 121.3(12) . . ?
C50 C51 H51 119.4 . . ?
C52 C51 H51 119.3 . . ?
C51 C52 C53 118.3(12) . . ?
C51 C52 H52 120.8 . . ?
C53 C52 H52 120.9 . . ?
C54 C53 C55 119.0(11) . . ?
C54 C53 C52 119.5(12) . . ?
C55 C53 C52 121.5(11) . . ?
C49 C54 C53 121.3(11) . . ?
C49 C54 H54 119.3 . . ?
C53 C54 H54 119.4 . . ?
C56 C55 C53 173.5(13) . . ?
C55 C56 C57 174.4(15) . . ?
C58 C57 C56 173.1(15) . . ?
C57 C58 C59 175.3(14) . 2_574 ?
C60 C59 C64 118.8(12) . . ?
C60 C59 C58 123.8(11) . 2_574 ?
C64 C59 C58 117.4(12) . 2_574 ?
C61 C60 C59 119.8(13) . . ?
C61 C60 H60 120.1 . . ?
C59 C60 H60 120.1 . . ?
C60 C61 C62 120.9(13) . . ?
C60 C61 H61 119.5 . . ?
C62 C61 H61 119.5 . . ?
C63 C62 C61 120.2(12) . . ?
C63 C62 H62 119.9 . . ?
C61 C62 H62 119.9 . . ?
C64 C63 C62 118.5(11) . . ?
C64 C63 C11 118.8(10) . . ?
C62 C63 C11 122.6(10) . . ?
C63 C64 C59 121.7(11) . . ?
C63 C64 H64 119.1 . . ?
C59 C64 H64 119.1 . . ?
N5 C65 C66 123.3(11) . . ?
N5 C65 H65 118.4 . . ?
C66 C65 H65 118.3 . . ?
C67 C66 C65 120.3(11) . . ?
C67 C66 H66 119.8 . . ?
C65 C66 H66 119.8 . . ?
C68 C67 C66 115.5(10) . . ?
C68 C67 C67 123.3(13) . 2_574 ?
C66 C67 C67 121.1(13) . 2_574 ?
C67 C68 C69 121.6(12) . . ?
C67 C68 H68 119.2 . . ?
C69 C68 H68 119.3 . . ?
N5 C69 C68 121.5(11) . . ?
N5 C69 H69 119.3 . . ?
C68 C69 H69 119.2 . . ?
C65 N5 C69 117.8(10) . . ?
C65 N5 Rh1 122.1(8) . . ?
C69 N5 Rh1 120.1(8) . . ?
Cl1 C70 Cl2 111.2(12) . . ?
Cl1 C70 Cl3 104.4(10) . . ?
Cl2 C70 Cl3 106.6(10) . . ?
Cl1 C70 H70 110.4 . . ?
Cl2 C70 H70 111.2 . . ?
Cl3 C70 H70 112.7 . . ?

loop_
_geom_bond_atom_site_label_1
_geom_bond_atom_site_label_2
_geom_bond_distance
_geom_bond_site_symmetry_2
_geom_bond_publ_flag
Rh1 N3 2.020(8) . ?
Rh1 N2 2.033(8) . ?
Rh1 N4 2.039(8) . ?
Rh1 N1 2.040(9) . ?
Rh1 N5 2.100(8) . ?
Rh1 I1 2.6295(11) . ?
N1 C17 1.357(14) . ?
N1 C20 1.379(14) . ?
N2 C5 1.354(13) . ?
N2 C2 1.392(14) . ?
N3 C7 1.363(12) . ?
N3 C10 1.399(12) . ?
N4 C15 1.344(13) . ?
N4 C12 1.390(13) . ?
C1 C20 1.387(16) . ?
C1 C2 1.392(16) . ?
C1 C49 1.514(15) . ?
C2 C3 1.488(16) . ?
C3 C4 1.347(17) . ?
C3 C21 1.494(16) . ?
C4 C5 1.441(14) . ?
C4 C25 1.495(16) . ?
C5 C6 1.376(15) . ?
C6 C7 1.385(13) . ?
C6 H6 0.9500 . ?
C7 C8 1.446(14) . ?
C8 C9 1.346(15) . ?
C8 C31 1.475(15) . ?
C9 C10 1.478(15) . ?
C9 C22 1.500(15) . ?
C10 C11 1.402(14) . ?
C11 C12 1.389(15) . ?
C11 C63 1.486(14) . ?
C12 C13 1.468(15) . ?
C13 C14 1.344(16) . ?
C13 C23 1.491(15) . ?
C14 C15 1.432(15) . ?
C14 C37 1.508(16) . ?
C15 C16 1.377(15) . ?
C16 C17 1.389(16) . ?
C16 H16 0.9500 . ?
C17 C18 1.440(16) . ?
C18 C19 1.379(18) . ?
C18 C43 1.474(17) . ?
C19 C20 1.471(17) . ?
C19 C24 1.484(18) . ?
C21 H21A 0.9800 . ?
C21 H21B 0.9800 . ?
C21 H21C 0.9800 . ?
C22 H22A 0.9800 . ?
C22 H22B 0.9800 . ?
C22 H22C 0.9800 . ?
C23 H23A 0.9800 . ?
C23 H23B 0.9800 . ?
C23 H23C 0.9800 . ?
C24 H24A 0.9800 . ?
C24 H24B 0.9800 . ?
C24 H24C 0.9800 . ?
C25 C26 1.54(2) . ?
C25 H25A 0.9900 . ?
C25 H25B 0.9900 . ?
C26 C27 1.549(11) . ?
C26 H26A 0.9900 . ?
C26 H26B 0.9900 . ?
C27 C28 1.554(11) . ?
C27 H27A 0.9900 . ?
C27 H27B 0.9900 . ?
C28 C29 1.552(11) . ?
C28 H28A 0.9900 . ?
C28 H28B 0.9900 . ?
C29 C30 1.552(12) . ?
C29 H29A 0.9900 . ?
C29 H29B 0.9900 . ?
C30 H30A 0.9800 . ?
C30 H30B 0.9800 . ?
C30 H30C 0.9800 . ?
C31 C32 1.493(16) . ?
C31 H31A 0.9900 . ?
C31 H31B 0.9900 . ?
C32 C33 1.528(11) . ?
C32 H32A 0.9900 . ?
C32 H32B 0.9900 . ?
C33 C34 1.560(11) . ?
C33 H33A 0.9900 . ?
C33 H33B 0.9900 . ?
C34 C35 1.561(12) . ?
C34 H34A 0.9900 . ?
C34 H34B 0.9900 . ?
C35 C36 1.546(12) . ?
C35 H35A 0.9900 . ?
C35 H35B 0.9900 . ?
C36 H36A 0.9800 . ?
C36 H36B 0.9800 . ?
C36 H36C 0.9800 . ?
C37 C38 1.53(2) . ?
C37 H37A 0.9900 . ?
C37 H37B 0.9900 . ?
C38 C39 1.555(11) . ?
C38 H38A 0.9900 . ?
C38 H38B 0.9900 . ?
C39 C40 1.534(11) . ?
C39 H39A 0.9900 . ?
C39 H39B 0.9900 . ?
C40 C41 1.560(11) . ?
C40 H40A 0.9900 . ?
C40 H40B 0.9900 . ?
C41 C42 1.573(12) . ?
C41 H41A 0.9900 . ?
C41 H41B 0.9900 . ?
C42 H42A 0.9800 . ?
C42 H42B 0.9800 . ?
C42 H42C 0.9800 . ?
C43 C44 1.577(19) . ?
C43 H43A 0.9900 . ?
C43 H43B 0.9900 . ?
C44 C45 1.552(11) . ?
C44 H44A 0.9900 . ?
C44 H44B 0.9900 . ?
C45 C46 1.538(11) . ?
C45 H45A 0.9900 . ?
C45 H45B 0.9900 . ?
C46 C47 1.547(11) . ?
C46 H46A 0.9900 . ?
C46 H46B 0.9900 . ?
C47 C48 1.561(11) . ?
C47 H47A 0.9900 . ?
C47 H47B 0.9900 . ?
C48 H48A 0.9800 . ?
C48 H48B 0.9800 . ?
C48 H48C 0.9800 . ?
C49 C54 1.376(16) . ?
C49 C50 1.389(16) . ?
C50 C51 1.364(18) . ?
C50 H50 0.9500 . ?
C51 C52 1.386(18) . ?
C51 H51 0.9500 . ?
C52 C53 1.407(16) . ?
C52 H52 0.9500 . ?
C53 C54 1.394(16) . ?
C53 C55 1.405(18) . ?
C54 H54 0.9500 . ?
C55 C56 1.212(19) . ?
C56 C57 1.39(2) . ?
C57 C58 1.204(19) . ?
C58 C59 1.434(18) 2_574 ?
C59 C60 1.381(18) . ?
C59 C64 1.417(15) . ?
C59 C58 1.434(18) 2_574 ?
C60 C61 1.367(19) . ?
C60 H60 0.9500 . ?
C61 C62 1.393(17) . ?
C61 H61 0.9500 . ?
C62 C63 1.394(16) . ?
C62 H62 0.9500 . ?
C63 C64 1.357(15) . ?
C64 H64 0.9500 . ?
C65 N5 1.295(14) . ?
C65 C66 1.373(16) . ?
C65 H65 0.9500 . ?
C66 C67 1.372(16) . ?
C66 H66 0.9500 . ?
C67 C68 1.351(16) . ?
C67 C67 1.50(2) 2_574 ?
C68 C69 1.381(16) . ?
C68 H68 0.9500 . ?
C69 N5 1.321(14) . ?
C69 H69 0.9500 . ?
C70 Cl1 1.729(14) . ?
C70 Cl2 1.757(14) . ?
C70 Cl3 1.799(14) . ?
C70 H70 1.0000 . ?

loop_
_geom_torsion_atom_site_label_1
_geom_torsion_atom_site_label_2
_geom_torsion_atom_site_label_3
_geom_torsion_atom_site_label_4
_geom_torsion
_geom_torsion_site_symmetry_1
_geom_torsion_site_symmetry_2
_geom_torsion_site_symmetry_3
_geom_torsion_site_symmetry_4
_geom_torsion_publ_flag
N3 Rh1 N1 C17 109(11) . . . . ?
N2 Rh1 N1 C17 -175.7(8) . . . . ?
N4 Rh1 N1 C17 4.4(8) . . . . ?
N5 Rh1 N1 C17 94.8(8) . . . . ?
I1 Rh1 N1 C17 -84.8(8) . . . . ?
N3 Rh1 N1 C20 -67(11) . . . . ?
N2 Rh1 N1 C20 8.7(9) . . . . ?
N4 Rh1 N1 C20 -171.2(9) . . . . ?
N5 Rh1 N1 C20 -80.8(9) . . . . ?
I1 Rh1 N1 C20 99.6(8) . . . . ?
N3 Rh1 N2 C5 -5.9(8) . . . . ?
N4 Rh1 N2 C5 -95(100) . . . . ?
N1 Rh1 N2 C5 175.7(8) . . . . ?
N5 Rh1 N2 C5 -95.1(8) . . . . ?
I1 Rh1 N2 C5 85.6(7) . . . . ?
N3 Rh1 N2 C2 177.0(8) . . . . ?
N4 Rh1 N2 C2 88(100) . . . . ?
N1 Rh1 N2 C2 -1.4(8) . . . . ?
N5 Rh1 N2 C2 87.8(8) . . . . ?
I1 Rh1 N2 C2 -91.4(8) . . . . ?
N2 Rh1 N3 C7 1.9(8) . . . . ?
N4 Rh1 N3 C7 -178.2(8) . . . . ?
N1 Rh1 N3 C7 77(11) . . . . ?
N5 Rh1 N3 C7 91.3(8) . . . . ?
I1 Rh1 N3 C7 -89.1(8) . . . . ?
N2 Rh1 N3 C10 -172.5(8) . . . . ?
N4 Rh1 N3 C10 7.5(8) . . . . ?
N1 Rh1 N3 C10 -97(11) . . . . ?
N5 Rh1 N3 C10 -83.1(8) . . . . ?
I1 Rh1 N3 C10 96.5(8) . . . . ?
N3 Rh1 N4 C15 177.0(8) . . . . ?
N2 Rh1 N4 C15 -94(100) . . . . ?
N1 Rh1 N4 C15 -4.6(8) . . . . ?
N5 Rh1 N4 C15 -93.8(8) . . . . ?
I1 Rh1 N4 C15 85.4(8) . . . . ?
N3 Rh1 N4 C12 -6.0(8) . . . . ?
N2 Rh1 N4 C12 83(100) . . . . ?
N1 Rh1 N4 C12 172.4(8) . . . . ?
N5 Rh1 N4 C12 83.2(8) . . . . ?
I1 Rh1 N4 C12 -97.6(8) . . . . ?
C5 N2 C2 C1 175.8(10) . . . . ?
Rh1 N2 C2 C1 -6.7(16) . . . . ?
C5 N2 C2 C3 -0.4(12) . . . . ?
Rh1 N2 C2 C3 177.1(7) . . . . ?
C20 C1 C2 N2 9.9(18) . . . . ?
C49 C1 C2 N2 -164.6(10) . . . . ?
C20 C1 C2 C3 -174.6(11) . . . . ?
C49 C1 C2 C3 10.9(17) . . . . ?
N2 C2 C3 C4 1.5(14) . . . . ?
C1 C2 C3 C4 -174.6(11) . . . . ?
N2 C2 C3 C21 -173.9(14) . . . . ?
C1 C2 C3 C21 10(2) . . . . ?
C2 C3 C4 C5 -2.0(14) . . . . ?
C21 C3 C4 C5 173.6(14) . . . . ?
C2 C3 C4 C25 174.3(11) . . . . ?
C21 C3 C4 C25 -10(2) . . . . ?
C2 N2 C5 C6 -176.4(9) . . . . ?
Rh1 N2 C5 C6 6.1(14) . . . . ?
C2 N2 C5 C4 -0.8(11) . . . . ?
Rh1 N2 C5 C4 -178.4(7) . . . . ?
C3 C4 C5 N2 1.9(13) . . . . ?
C25 C4 C5 N2 -174.7(10) . . . . ?
C3 C4 C5 C6 177.4(10) . . . . ?
C25 C4 C5 C6 0.9(17) . . . . ?
N2 C5 C6 C7 -0.1(17) . . . . ?
C4 C5 C6 C7 -175.0(10) . . . . ?
C10 N3 C7 C6 178.0(9) . . . . ?
Rh1 N3 C7 C6 2.7(14) . . . . ?
C10 N3 C7 C8 1.3(11) . . . . ?
Rh1 N3 C7 C8 -174.1(7) . . . . ?
C5 C6 C7 N3 -4.8(17) . . . . ?
C5 C6 C7 C8 171.6(10) . . . . ?
N3 C7 C8 C9 -1.7(13) . . . . ?
C6 C7 C8 C9 -178.5(10) . . . . ?
N3 C7 C8 C31 178.8(10) . . . . ?
C6 C7 C8 C31 2.0(18) . . . . ?
C7 C8 C9 C10 1.3(12) . . . . ?
C31 C8 C9 C10 -179.2(11) . . . . ?
C7 C8 C9 C22 -179.7(11) . . . . ?
C31 C8 C9 C22 0(2) . . . . ?
C7 N3 C10 C11 180.0(9) . . . . ?
Rh1 N3 C10 C11 -4.8(14) . . . . ?
C7 N3 C10 C9 -0.4(11) . . . . ?
Rh1 N3 C10 C9 174.7(7) . . . . ?
C8 C9 C10 N3 -0.6(12) . . . . ?
C22 C9 C10 N3 -179.5(11) . . . . ?
C8 C9 C10 C11 179.0(10) . . . . ?
C22 C9 C10 C11 0.1(19) . . . . ?
N3 C10 C11 C12 -2.5(16) . . . . ?
C9 C10 C11 C12 178.0(10) . . . . ?
N3 C10 C11 C63 171.3(9) . . . . ?
C9 C10 C11 C63 -8.2(16) . . . . ?
C10 C11 C12 N4 4.1(17) . . . . ?
C63 C11 C12 N4 -169.7(9) . . . . ?
C10 C11 C12 C13 -176.9(10) . . . . ?
C63 C11 C12 C13 9.3(16) . . . . ?
C15 N4 C12 C11 179.2(10) . . . . ?
Rh1 N4 C12 C11 1.8(15) . . . . ?
C15 N4 C12 C13 0.0(11) . . . . ?
Rh1 N4 C12 C13 -177.4(7) . . . . ?
C11 C12 C13 C14 -179.6(11) . . . . ?
N4 C12 C13 C14 -0.4(12) . . . . ?
C11 C12 C13 C23 2(2) . . . . ?
N4 C12 C13 C23 -179.1(11) . . . . ?
C12 C13 C14 C15 0.7(13) . . . . ?
C23 C13 C14 C15 179.5(11) . . . . ?
C12 C13 C14 C37 176.0(12) . . . . ?
C23 C13 C14 C37 -5(2) . . . . ?
C12 N4 C15 C16 -176.7(10) . . . . ?
Rh1 N4 C15 C16 0.8(15) . . . . ?
C12 N4 C15 C14 0.4(12) . . . . ?
Rh1 N4 C15 C14 177.9(7) . . . . ?
C13 C14 C15 N4 -0.7(13) . . . . ?
C37 C14 C15 N4 -176.4(10) . . . . ?
C13 C14 C15 C16 176.4(11) . . . . ?
C37 C14 C15 C16 0.8(18) . . . . ?
N4 C15 C16 C17 5.5(19) . . . . ?
C14 C15 C16 C17 -171.2(11) . . . . ?
C20 N1 C17 C16 176.0(10) . . . . ?
Rh1 N1 C17 C16 -0.5(15) . . . . ?
C20 N1 C17 C18 0.3(12) . . . . ?
Rh1 N1 C17 C18 -176.2(7) . . . . ?
C15 C16 C17 N1 -5.8(19) . . . . ?
C15 C16 C17 C18 169.4(11) . . . . ?
N1 C17 C18 C19 1.9(14) . . . . ?
C16 C17 C18 C19 -173.9(11) . . . . ?
N1 C17 C18 C43 -178.8(11) . . . . ?
C16 C17 C18 C43 5.3(19) . . . . ?
C17 C18 C19 C20 -3.1(13) . . . . ?
C43 C18 C19 C20 177.7(12) . . . . ?
C17 C18 C19 C24 176.9(12) . . . . ?
C43 C18 C19 C24 -2(2) . . . . ?
C17 N1 C20 C1 175.3(10) . . . . ?
Rh1 N1 C20 C1 -8.5(15) . . . . ?
C17 N1 C20 C19 -2.3(12) . . . . ?
Rh1 N1 C20 C19 173.9(7) . . . . ?
C2 C1 C20 N1 -2.0(18) . . . . ?
C49 C1 C20 N1 172.4(9) . . . . ?
C2 C1 C20 C19 175.2(11) . . . . ?
C49 C1 C20 C19 -10.3(17) . . . . ?
C18 C19 C20 N1 3.5(13) . . . . ?
C24 C19 C20 N1 -176.6(13) . . . . ?
C18 C19 C20 C1 -174.1(11) . . . . ?
C24 C19 C20 C1 6(2) . . . . ?
C3 C4 C25 C26 -95.5(16) . . . . ?
C5 C4 C25 C26 80.3(14) . . . . ?
C4 C25 C26 C27 62.4(15) . . . . ?
C25 C26 C27 C28 -97(3) . . . . ?
C26 C27 C28 C29 171(3) . . . . ?
C27 C28 C29 C30 166(3) . . . . ?
C9 C8 C31 C32 82.0(16) . . . . ?
C7 C8 C31 C32 -98.6(15) . . . . ?
C8 C31 C32 C33 56(2) . . . . ?
C31 C32 C33 C34 -172(2) . . . . ?
C32 C33 C34 C35 154(2) . . . . ?
C33 C34 C35 C36 83(3) . . . . ?
C13 C14 C37 C38 -97.0(16) . . . . ?
C15 C14 C37 C38 77.6(14) . . . . ?
C14 C37 C38 C39 61.8(15) . . . . ?
C37 C38 C39 C40 98(2) . . . . ?
C38 C39 C40 C41 -165(3) . . . . ?
C39 C40 C41 C42 158(3) . . . . ?
C19 C18 C43 C44 102.8(16) . . . . ?
C17 C18 C43 C44 -76.3(18) . . . . ?
C18 C43 C44 C45 153.7(15) . . . . ?
C43 C44 C45 C46 -168.3(14) . . . . ?
C44 C45 C46 C47 -65(3) . . . . ?
C45 C46 C47 C48 -170(2) . . . . ?
C20 C1 C49 C54 -91.8(14) . . . . ?
C2 C1 C49 C54 83.1(14) . . . . ?
C20 C1 C49 C50 86.0(16) . . . . ?
C2 C1 C49 C50 -99.1(16) . . . . ?
C54 C49 C50 C51 -2(2) . . . . ?
C1 C49 C50 C51 -179.4(14) . . . . ?
C49 C50 C51 C52 3(3) . . . . ?
C50 C51 C52 C53 -3(2) . . . . ?
C51 C52 C53 C54 1(2) . . . . ?
C51 C52 C53 C55 178.4(14) . . . . ?
C50 C49 C54 C53 0(2) . . . . ?
C1 C49 C54 C53 178.0(12) . . . . ?
C55 C53 C54 C49 -177.1(13) . . . . ?
C52 C53 C54 C49 0(2) . . . . ?
C54 C53 C55 C56 20(15) . . . . ?
C52 C53 C55 C56 -157(14) . . . . ?
C53 C55 C56 C57 15(28) . . . . ?
C55 C56 C57 C58 -4(27) . . . . ?
C56 C57 C58 C59 -13(32) . . . 2_574 ?
C64 C59 C60 C61 0(2) . . . . ?
C58 C59 C60 C61 178.6(14) 2_574 . . . ?
C59 C60 C61 C62 -1(2) . . . . ?
C60 C61 C62 C63 1(2) . . . . ?
C61 C62 C63 C64 0.1(19) . . . . ?
C61 C62 C63 C11 178.2(12) . . . . ?
C12 C11 C63 C64 81.4(14) . . . . ?
C10 C11 C63 C64 -92.8(13) . . . . ?
C12 C11 C63 C62 -96.7(14) . . . . ?
C10 C11 C63 C62 89.1(14) . . . . ?
C62 C63 C64 C59 -1.0(18) . . . . ?
C11 C63 C64 C59 -179.1(11) . . . . ?
C60 C59 C64 C63 0.7(19) . . . . ?
C58 C59 C64 C63 -177.6(12) 2_574 . . . ?
N5 C65 C66 C67 3(3) . . . . ?
C65 C66 C67 C68 0(2) . . . . ?
C65 C66 C67 C67 177.1(15) . . . 2_574 ?
C66 C67 C68 C69 -1(2) . . . . ?
C67 C67 C68 C69 -178.4(15) 2_574 . . . ?
C67 C68 C69 N5 0(3) . . . . ?
C66 C65 N5 C69 -3(2) . . . . ?
C66 C65 N5 Rh1 177.3(12) . . . . ?
C68 C69 N5 C65 2(2) . . . . ?
C68 C69 N5 Rh1 -178.7(12) . . . . ?
N3 Rh1 N5 C65 -54.1(11) . . . . ?
N2 Rh1 N5 C65 37.8(11) . . . . ?
N4 Rh1 N5 C65 -142.2(11) . . . . ?
N1 Rh1 N5 C65 125.5(11) . . . . ?
I1 Rh1 N5 C65 155(17) . . . . ?
N3 Rh1 N5 C69 126.7(10) . . . . ?
N2 Rh1 N5 C69 -141.4(10) . . . . ?
N4 Rh1 N5 C69 38.6(10) . . . . ?
N1 Rh1 N5 C69 -53.7(10) . . . . ?
I1 Rh1 N5 C69 -25(18) . . . . ?
